data_7124932
loop_
_publ_author_name
'Xi, Sai-Fei'
'Bao, Ling-Yu'
'Lin, Jian-Guo'
'Liu, Qing-Zhu'
'Qiu, Ling'
'Zhang, Feng-Li'
'Wang, Yu-Xia'
'Ding, Zheng-Dong'
'Li, Ke'
'Gu, Zhi-Guo'

_publ_section_title
;
 Enantiomers of tetrahedral metal-organic cages: a new class of highly
 efficient G-quadruplex ligands with potential anticancer activities.
;
_journal_issue 67
_journal_name_full 'Chemical communications (Cambridge, England)'
_journal_page_first 10261
_journal_page_last 10264
_journal_paper_doi 10.1039/c6cc05743h
_journal_volume 52
_journal_year 2016
_chemical_absolute_configuration rmad
_chemical_formula_moiety 'C192 H240 N36 Ni4, 4(Cl O4)'
_chemical_formula_sum 'C192 H240 Cl4 N36 Ni4 O16'
_chemical_formula_weight 3684.84
_space_group_IT_number 197
_space_group_name_Hall 'I 2 2 3'
_space_group_name_H-M_alt 'I 2 3'
_symmetry_cell_setting Cubic'
_symmetry_space_group_name_Hall 'I 2 2 3'
_symmetry_space_group_name_H-M 'I 2 3'
_atom_sites_solution_hydrogens geom
_atom_sites_solution_primary direct
_atom_sites_solution_secondary difmap
_audit_creation_method SHELXL-97
_audit_update_record
;
2016-05-25 deposited with the CCDC.
2016-07-19 downloaded from the CCDC.
;
_cell_angle_alpha 90.00
_cell_angle_beta 90.00
_cell_angle_gamma 90.00
_cell_formula_units_Z 2
_cell_length_a 23.432(2)
_cell_length_b 23.432(2)
_cell_length_c 23.432(2)
_cell_measurement_reflns_used 4305
_cell_measurement_temperature 173(2)
_cell_measurement_theta_max 22.38
_cell_measurement_theta_min 3.25
_cell_volume 12865.5(19)
_computing_structure_refinement 'SHELXL-97 (Sheldrick, 1997)'
_computing_structure_solution 'SHELXS-97 (Sheldrick, 1990)'
_diffrn_ambient_temperature 173(2)
_diffrn_measured_fraction_theta_full 0.985
_diffrn_measured_fraction_theta_max 0.985
_diffrn_measurement_device_type 'PHOTON 100 CMOS detector'
_diffrn_measurement_method 'omega scan'
_diffrn_radiation_monochromator 'TRIUMPH curved crystal monochromator'
_diffrn_radiation_source 'fine-focus sealed tube'
_diffrn_radiation_type MoK\a
_diffrn_radiation_wavelength 0.71073
_diffrn_reflns_av_R_equivalents 0.0837
_diffrn_reflns_av_sigmaI/netI 0.0993
_diffrn_reflns_limit_h_max 27
_diffrn_reflns_limit_h_min -16
_diffrn_reflns_limit_k_max 27
_diffrn_reflns_limit_k_min -22
_diffrn_reflns_limit_l_max 27
_diffrn_reflns_limit_l_min -22
_diffrn_reflns_number 11342
_diffrn_reflns_theta_full 25.02
_diffrn_reflns_theta_max 25.02
_diffrn_reflns_theta_min 3.25
_exptl_absorpt_coefficient_mu 0.382
_exptl_absorpt_correction_T_max 0.9072
_exptl_absorpt_correction_T_min 0.9072
_exptl_absorpt_correction_type multi-scan
_exptl_absorpt_process_details 'SADABS (Bruker, 2000)'
_exptl_crystal_colour colorless
_exptl_crystal_density_diffrn 0.951
_exptl_crystal_density_method 'not measured'
_exptl_crystal_description block
_exptl_crystal_F_000 3904
_exptl_crystal_size_max 0.26
_exptl_crystal_size_mid 0.26
_exptl_crystal_size_min 0.26
_platon_squeeze_details
;
;
_refine_diff_density_max 1.159
_refine_diff_density_min -0.892
_refine_diff_density_rms 0.219
_refine_ls_abs_structure_details 'Flack H D (1983), Acta Cryst. A39, 876-881'
_refine_ls_abs_structure_Flack 0.18(7)
_refine_ls_extinction_coef 0.020(3)
_refine_ls_extinction_expression Fc^*^=kFc[1+0.001xFc^2^\l^3^/sin(2\q)]^-1/4^
_refine_ls_extinction_method SHELXL
_refine_ls_goodness_of_fit_ref 1.343
_refine_ls_hydrogen_treatment constr
_refine_ls_matrix_type full
_refine_ls_number_parameters 191
_refine_ls_number_reflns 3450
_refine_ls_number_restraints 55
_refine_ls_restrained_S_all 1.344
_refine_ls_R_factor_all 0.1989
_refine_ls_R_factor_gt 0.1512
_refine_ls_shift/su_max 0.000
_refine_ls_shift/su_mean 0.000
_refine_ls_structure_factor_coef Fsqd
_refine_ls_weighting_details 'calc w=1/[\s^2^(Fo^2^)+(0.2000P)^2^+0.0000P] where P=(Fo^2^+2Fc^2^)/3'
_refine_ls_weighting_scheme calc
_refine_ls_wR_factor_gt 0.3731
_refine_ls_wR_factor_ref 0.3992
_reflns_number_gt 1935
_reflns_number_total 3450
_reflns_threshold_expression >2sigma(I)
_cod_data_source_file c6cc05743h2.cif
_cod_data_source_block 11
_cod_original_cell_volume 12866(2)
_cod_original_sg_symbol_Hall I223
_cod_original_sg_symbol_H-M I23
_cod_database_code 7124932

loop_
_symmetry_equiv_pos_as_xyz
'x, y, z'
'-x, -y, z'
'-x, y, -z'
'x, -y, -z'
'z, x, y'
'z, -x, -y'
'-z, -x, y'
'-z, x, -y'
'y, z, x'
'-y, z, -x'
'y, -z, -x'
'-y, -z, x'
'x+1/2, y+1/2, z+1/2'
'-x+1/2, -y+1/2, z+1/2'
'-x+1/2, y+1/2, -z+1/2'
'x+1/2, -y+1/2, -z+1/2'
'z+1/2, x+1/2, y+1/2'
'z+1/2, -x+1/2, -y+1/2'
'-z+1/2, -x+1/2, y+1/2'
'-z+1/2, x+1/2, -y+1/2'
'y+1/2, z+1/2, x+1/2'
'-y+1/2, z+1/2, -x+1/2'
'y+1/2, -z+1/2, -x+1/2'
'-y+1/2, -z+1/2, x+1/2'

loop_
_atom_site_label
_atom_site_type_symbol
_atom_site_fract_x
_atom_site_fract_y
_atom_site_fract_z
_atom_site_U_iso_or_equiv
_atom_site_adp_type
_atom_site_occupancy
_atom_site_symmetry_multiplicity
_atom_site_calc_flag
_atom_site_refinement_flags
C1 C 0.2706(6) 0.8156(6) 1.0343(6) 0.104(5) Uani 1 1 d .
H1A H 0.3055 0.8007 1.0158 0.124 Uiso 1 1 calc R
H1B H 0.2628 0.7914 1.0681 0.124 Uiso 1 1 calc R
C2 C 0.2826(7) 0.8768(6) 1.0550(6) 0.101(4) Uani 1 1 d .
H2A H 0.2497 0.8904 1.0778 0.121 Uiso 1 1 calc R
H2B H 0.3165 0.8764 1.0803 0.121 Uiso 1 1 calc R
C3 C 0.2931(8) 0.9182(7) 1.0069(6) 0.116(5) Uani 1 1 d .
H3A H 0.3269 0.9055 0.9849 0.140 Uiso 1 1 calc R
H3B H 0.2599 0.9177 0.9808 0.140 Uiso 1 1 calc R
C4 C 0.3025(9) 0.9761(8) 1.0266(8) 0.134(6) Uani 1 1 d .
H4A H 0.3396 0.9779 1.0468 0.161 Uiso 1 1 calc R
H4B H 0.2723 0.9863 1.0543 0.161 Uiso 1 1 calc R
C5 C 0.2210(6) 0.8129(6) 0.9362(5) 0.087(3) Uani 1 1 d .
C6 C 0.1649(6) 0.8179(5) 1.0084(5) 0.093(4) Uani 1 1 d .
H6 H 0.1508 0.8197 1.0464 0.112 Uiso 1 1 calc R
C7 C 0.1327(6) 0.8232(5) 0.9589(6) 0.091(3) Uani 1 1 d .
H7 H 0.0925 0.8280 0.9564 0.109 Uiso 1 1 calc R
C8 C 0.2721(5) 0.8101(5) 0.9011(5) 0.088(4) Uani 1 1 d .
H8 H 0.3093 0.8037 0.9158 0.105 Uiso 1 1 calc R
C9 C 0.3097(5) 0.8168(6) 0.8041(5) 0.096(4) Uani 1 1 d D
H9 H 0.2970 0.7930 0.7710 0.115 Uiso 1 1 calc R
C10 C 0.3212(4) 0.8707(6) 0.7821(5) 0.121(4) Uani 1 1 d DU
C11 C 0.3376(7) 0.8760(6) 0.7247(7) 0.131(4) Uani 1 1 d DU
H11 H 0.3363 0.8432 0.7009 0.157 Uiso 1 1 calc R
C12 C 0.3552(8) 0.9260(7) 0.7020(8) 0.150(4) Uani 1 1 d DU
H12 H 0.3739 0.9275 0.6660 0.180 Uiso 1 1 calc R
C13 C 0.3449(9) 0.9756(8) 0.7338(8) 0.155(5) Uani 1 1 d DU
H13 H 0.3487 1.0119 0.7162 0.186 Uiso 1 1 calc R
C14 C 0.3291(8) 0.9725(7) 0.7905(8) 0.143(4) Uani 1 1 d DU
H14 H 0.3243 1.0064 0.8122 0.171 Uiso 1 1 calc R
C15 C 0.3204(7) 0.9204(5) 0.8153(7) 0.131(4) Uani 1 1 d DU
H15 H 0.3138 0.9178 0.8552 0.157 Uiso 1 1 calc R
C16 C 0.3664(5) 0.7904(6) 0.8251(6) 0.099(4) Uani 1 1 d .
H16A H 0.3591 0.7521 0.8404 0.149 Uiso 1 1 calc R
H16B H 0.3827 0.8145 0.8552 0.149 Uiso 1 1 calc R
H16C H 0.3933 0.7878 0.7932 0.149 Uiso 1 1 calc R
Cl1 Cl 0.81584(12) 0.81584(12) 0.81584(12) 0.0815(14) Uani 1 3 d S
N1 N 0.1716(4) 0.8201(4) 0.9131(4) 0.072(2) Uani 1 1 d .
N2 N 0.2210(5) 0.8094(5) 0.9927(5) 0.103(3) Uani 1 1 d .
N3 N 0.2605(4) 0.8175(4) 0.8453(4) 0.083(3) Uani 1 1 d .
Ni1 Ni 0.17347(6) 0.82653(6) 0.82653(6) 0.0790(10) Uani 1 3 d S
O1 O 0.8434(5) 0.8092(5) 0.7630(5) 0.124(4) Uani 1 1 d .
O2 O 0.8516(3) 0.8516(3) 0.8516(3) 0.091(4) Uani 1 3 d S

loop_
_atom_site_aniso_label
_atom_site_aniso_U_11
_atom_site_aniso_U_22
_atom_site_aniso_U_33
_atom_site_aniso_U_23
_atom_site_aniso_U_13
_atom_site_aniso_U_12
C1 0.107(10) 0.120(11) 0.084(8) 0.006(8) 0.019(7) 0.042(9)
C2 0.108(10) 0.102(10) 0.092(9) -0.014(8) -0.005(8) 0.021(8)
C3 0.146(14) 0.124(12) 0.079(9) 0.008(8) 0.010(8) 0.018(10)
C4 0.126(13) 0.123(14) 0.153(16) 0.028(11) -0.013(11) -0.020(10)
C5 0.111(10) 0.092(9) 0.057(6) -0.004(6) 0.001(6) 0.002(7)
C6 0.132(12) 0.079(7) 0.069(7) 0.006(5) -0.003(7) 0.005(8)
C7 0.088(8) 0.078(7) 0.107(9) -0.010(7) 0.012(7) 0.000(7)
C8 0.091(8) 0.096(9) 0.075(8) -0.027(6) -0.021(6) 0.024(6)
C9 0.077(8) 0.114(10) 0.098(8) -0.027(8) 0.012(6) 0.018(7)
C10 0.111(7) 0.102(7) 0.151(9) -0.002(7) 0.058(7) 0.002(7)
C11 0.126(8) 0.111(7) 0.157(9) 0.017(7) 0.054(7) 0.009(7)
C12 0.148(8) 0.123(8) 0.179(10) 0.022(7) 0.050(8) 0.016(7)
C13 0.143(9) 0.133(8) 0.189(10) 0.017(8) 0.048(8) 0.000(8)
C14 0.127(8) 0.125(8) 0.176(10) 0.001(8) 0.048(8) -0.004(7)
C15 0.117(7) 0.113(7) 0.163(9) -0.001(7) 0.042(7) -0.004(7)
C16 0.073(7) 0.103(9) 0.122(11) -0.027(8) 0.020(8) -0.002(6)
Cl1 0.0815(14) 0.0815(14) 0.0815(14) -0.0051(13) -0.0051(13) -0.0051(13)
N1 0.058(5) 0.082(5) 0.076(5) -0.003(4) 0.006(4) 0.002(5)
N2 0.089(8) 0.107(9) 0.114(9) 0.014(7) 0.015(7) 0.009(6)
N3 0.078(6) 0.075(6) 0.095(7) -0.022(5) -0.003(5) 0.006(5)
Ni1 0.0790(10) 0.0790(10) 0.0790(10) -0.0091(7) 0.0091(7) 0.0091(7)
O1 0.137(9) 0.129(8) 0.108(7) -0.015(6) 0.019(6) -0.008(6)
O2 0.091(4) 0.091(4) 0.091(4) -0.020(4) -0.020(4) -0.020(4)

loop_
_atom_type_symbol
_atom_type_description
_atom_type_scat_dispersion_real
_atom_type_scat_dispersion_imag
_atom_type_scat_source
C C 0.0033 0.0016 'International Tables Vol C Tables 4.2.6.8 and 6.1.1.4'
H H 0.0000 0.0000 'International Tables Vol C Tables 4.2.6.8 and 6.1.1.4'
N N 0.0061 0.0033 'International Tables Vol C Tables 4.2.6.8 and 6.1.1.4'
O O 0.0106 0.0060 'International Tables Vol C Tables 4.2.6.8 and 6.1.1.4'
Cl Cl 0.1484 0.1585 'International Tables Vol C Tables 4.2.6.8 and 6.1.1.4'
Ni Ni 0.3393 1.1124 'International Tables Vol C Tables 4.2.6.8 and 6.1.1.4'

loop_
_geom_angle_atom_site_label_1
_geom_angle_atom_site_label_2
_geom_angle_atom_site_label_3
_geom_angle
_geom_angle_site_symmetry_1
_geom_angle_site_symmetry_3
N2 C1 C2 115.5(11) . .
N2 C1 H1A 108.4 . .
C2 C1 H1A 108.4 . .
N2 C1 H1B 108.4 . .
C2 C1 H1B 108.4 . .
H1A C1 H1B 107.5 . .
C3 C2 C1 113.1(12) . .
C3 C2 H2A 109.0 . .
C1 C2 H2A 109.0 . .
C3 C2 H2B 109.0 . .
C1 C2 H2B 109.0 . .
H2A C2 H2B 107.8 . .
C4 C3 C2 112.8(13) . .
C4 C3 H3A 109.0 . .
C2 C3 H3A 109.0 . .
C4 C3 H3B 109.0 . .
C2 C3 H3B 109.0 . .
H3A C3 H3B 107.8 . .
C3 C4 C4 113(2) . 4_577
C3 C4 H4A 109.0 . .
C4 C4 H4A 109.0 4_577 .
C3 C4 H4B 109.0 . .
C4 C4 H4B 109.0 4_577 .
H4A C4 H4B 107.8 . .
N1 C5 N2 115.3(11) . .
N1 C5 C8 120.5(10) . .
N2 C5 C8 124.2(12) . .
N2 C6 C7 107.9(11) . .
N2 C6 H6 126.1 . .
C7 C6 H6 126.1 . .
C6 C7 N1 106.3(11) . .
C6 C7 H7 126.9 . .
N1 C7 H7 126.9 . .
N3 C8 C5 112.1(10) . .
N3 C8 H8 123.9 . .
C5 C8 H8 123.9 . .
C10 C9 N3 112.1(9) . .
C10 C9 C16 108.4(10) . .
N3 C9 C16 117.2(11) . .
C10 C9 H9 106.1 . .
N3 C9 H9 106.1 . .
C16 C9 H9 106.1 . .
C9 C10 C15 123.1(11) . .
C9 C10 C11 119.2(10) . .
C15 C10 C11 117.6(13) . .
C12 C11 C10 122.5(13) . .
C12 C11 H11 118.8 . .
C10 C11 H11 118.8 . .
C11 C12 C13 117.1(14) . .
C11 C12 H12 121.4 . .
C13 C12 H12 121.4 . .
C14 C13 C12 121.0(16) . .
C14 C13 H13 119.5 . .
C12 C13 H13 119.5 . .
C15 C14 C13 119.7(13) . .
C15 C14 H14 120.1 . .
C13 C14 H14 120.1 . .
C14 C15 C10 120.2(13) . .
C14 C15 H15 119.9 . .
C10 C15 H15 119.9 . .
C9 C16 H16A 109.5 . .
C9 C16 H16B 109.5 . .
H16A C16 H16B 109.5 . .
C9 C16 H16C 109.5 . .
H16A C16 H16C 109.5 . .
H16B C16 H16C 109.5 . .
O1 Cl1 O1 111.0(5) 5 .
O1 Cl1 O1 111.0(5) 5 9
O1 Cl1 O1 111.0(5) . 9
O1 Cl1 O2 107.9(5) 5 .
O1 Cl1 O2 107.9(5) . .
O1 Cl1 O2 107.9(5) 9 .
C5 N1 C7 105.5(10) . .
C5 N1 Ni1 114.1(7) . .
C7 N1 Ni1 140.3(8) . .
C5 N2 C6 104.9(11) . .
C5 N2 C1 129.3(12) . .
C6 N2 C1 122.8(11) . .
C8 N3 C9 117.9(10) . .
C8 N3 Ni1 114.4(8) . .
C9 N3 Ni1 127.6(8) . .
N1 Ni1 N1 93.1(3) 10_656 7_665
N1 Ni1 N1 93.1(3) 10_656 .
N1 Ni1 N1 93.1(3) 7_665 .
N1 Ni1 N3 78.7(4) 10_656 10_656
N1 Ni1 N3 91.4(4) 7_665 10_656
N1 Ni1 N3 170.8(4) . 10_656
N1 Ni1 N3 91.4(4) 10_656 .
N1 Ni1 N3 170.8(4) 7_665 .
N1 Ni1 N3 78.7(4) . .
N3 Ni1 N3 97.3(3) 10_656 .
N1 Ni1 N3 170.8(4) 10_656 7_665
N1 Ni1 N3 78.7(4) 7_665 7_665
N1 Ni1 N3 91.4(4) . 7_665
N3 Ni1 N3 97.3(3) 10_656 7_665
N3 Ni1 N3 97.3(3) . 7_665

loop_
_geom_bond_atom_site_label_1
_geom_bond_atom_site_label_2
_geom_bond_distance
_geom_bond_site_symmetry_2
C1 N2 1.524(19) .
C1 C2 1.54(2) .
C1 H1A 0.9900 .
C1 H1B 0.9900 .
C2 C3 1.51(2) .
C2 H2A 0.9900 .
C2 H2B 0.9900 .
C3 C4 1.45(2) .
C3 H3A 0.9900 .
C3 H3B 0.9900 .
C4 C4 1.68(3) 4_577
C4 H4A 0.9900 .
C4 H4B 0.9900 .
C5 N1 1.289(15) .
C5 N2 1.327(16) .
C5 C8 1.454(18) .
C6 N2 1.379(17) .
C6 C7 1.391(19) .
C6 H6 0.9500 .
C7 N1 1.408(14) .
C7 H7 0.9500 .
C8 N3 1.346(15) .
C8 H8 0.9500 .
C9 C10 1.391(19) .
C9 N3 1.505(14) .
C9 C16 1.547(18) .
C9 H9 1.0000 .
C10 C15 1.400(14) .
C10 C11 1.404(14) .
C11 C12 1.353(18) .
C11 H11 0.9500 .
C12 C13 1.403(15) .
C12 H12 0.9500 .
C13 C14 1.380(15) .
C13 H13 0.9500 .
C14 C15 1.369(17) .
C14 H14 0.9500 .
C15 H15 0.9500 .
C16 H16A 0.9800 .
C16 H16B 0.9800 .
C16 H16C 0.9800 .
Cl1 O1 1.405(11) 5
Cl1 O1 1.405(11) .
Cl1 O1 1.405(11) 9
Cl1 O2 1.450(14) .
N1 Ni1 2.035(9) .
N3 Ni1 2.096(9) .
Ni1 N1 2.035(9) 10_656
Ni1 N1 2.035(9) 7_665
Ni1 N3 2.096(9) 10_656
Ni1 N3 2.096(9) 7_665

loop_
_platon_squeeze_void_nr
_platon_squeeze_void_average_x
_platon_squeeze_void_average_y
_platon_squeeze_void_average_z
_platon_squeeze_void_volume
_platon_squeeze_void_count_electrons
1 0.000 0.000 0.000 419.1 16.4
2 -0.040 0.003 0.435 4350.5 5.4
3 0.500 0.500 0.500 419.0 16.4
